data_7121621
loop_
_publ_author_name
'Nguyen, Thi Le Nhon'
'Incerti-Pradillos, Celia A'
'Lewis, William'
'Lam, Hon Wai'

_publ_section_title
;
 Enantioselective nickel-catalyzed arylative intramolecular
 1,4-allylations.
;
_journal_issue 44
_journal_name_full 'Chemical communications (Cambridge, England)'
_journal_page_first 5622
_journal_page_last 5625
_journal_paper_doi 10.1039/c8cc03204a
_journal_volume 54
_journal_year 2018
_chemical_absolute_configuration ad
_chemical_formula_moiety 'C26 H27 N O3 S'
_chemical_formula_sum 'C26 H27 N O3 S'
_chemical_formula_weight 433.54
_space_group_crystal_system monoclinic
_space_group_IT_number 4
_space_group_name_Hall 'P 2yb'
_space_group_name_H-M_alt 'P 1 21 1'
_symmetry_space_group_name_Hall 'P 2yb'
_symmetry_space_group_name_H-M 'P 1 21 1'
_atom_sites_solution_hydrogens geom
_atom_sites_solution_primary direct
_atom_sites_solution_secondary difmap
_audit_creation_date 2017-08-24
_audit_creation_method
;
Olex2 1.2
(compiled 2017.08.10 svn.r3458 for OlexSys, GUI svn.r5381)
;
_audit_update_record
;
2017-11-10 deposited with the CCDC.
2018-05-09 downloaded from the CCDC.
;
_cell_angle_alpha 90
_cell_angle_beta 94.441(2)
_cell_angle_gamma 90
_cell_formula_units_Z 4
_cell_length_a 12.3854(3)
_cell_length_b 8.06169(18)
_cell_length_c 23.0268(5)
_cell_measurement_reflns_used 31224
_cell_measurement_temperature 120(2)
_cell_measurement_theta_max 73.5260
_cell_measurement_theta_min 3.5780
_cell_volume 2292.26(9)
_computing_cell_refinement 'CrysAlisPro 1.171.38.43 (Rigaku OD, 2015)'
_computing_data_collection 'CrysAlisPro 1.171.38.43 (Rigaku OD, 2015)'
_computing_data_reduction 'CrysAlisPro 1.171.38.43 (Rigaku OD, 2015)'
_computing_molecular_graphics 'Olex2 (Dolomanov et al., 2009)'
_computing_publication_material 'Olex2 (Dolomanov et al., 2009)'
_computing_structure_refinement 'ShelXL (Sheldrick, 2015)'
_computing_structure_solution 'ShelXS (Sheldrick, 2008)'
_diffrn_ambient_environment 'N2 gas'
_diffrn_ambient_temperature 120(2)
_diffrn_crystal_treatment 'flash frozen in gaseous N2'
_diffrn_detector 'CCD area detector'
_diffrn_detector_area_resol_mean 5.2349
_diffrn_detector_type 'Agilent Diffraction Atlas S2 detector'
_diffrn_measured_fraction_theta_full 1.000
_diffrn_measured_fraction_theta_max 0.990
_diffrn_measurement_details
;
List of Runs (angles in degrees, time in seconds):

  # Type    Start    End  Width  t~exp~   \w     \q     \k     \f   Frames
#--------------------------------------------------------------------------
  1  \w   -109.00 -13.00   2.00    2.00    --  -38.50 -57.00   0.00   48
  2  \w    -70.00  36.00   2.00    2.00    --  -38.50  79.00 133.00   53
  3  \w    -50.00  34.00   2.00    2.00    --  -38.50  38.00 -90.00   42
  4  \w     20.00 114.00   2.00    2.00    --   42.83  38.00 -90.00   47
  5  \w     30.00  90.00   2.00    3.00    --  104.50 -30.00 -60.00   30
  6  \w     80.00 176.00   2.00    3.00    --  104.50  45.00 -90.00   48
  7  \w     59.00 177.00   2.00    3.00    --  104.50  15.00-120.00   59
  8  \w     23.00 109.00   2.00    3.00    --  104.50 -94.00-120.00   43
  9  \w     30.00  90.00   2.00    3.00    --  104.50 -30.00  90.00   30
 10  \w     30.00  90.00   2.00    3.00    --  104.50 -30.00 -90.00   30
 11  \w     80.00 176.00   2.00    3.00    --  104.50  45.00 -60.00   48
 12  \w     33.00 121.00   2.00    3.00    --  104.50-125.00  90.00   44
 13  \w     80.00 176.00   2.00    3.00    --  104.50  45.00  90.00   48
 14  \w     31.00 135.00   2.00    3.00    --  104.50 -77.00  90.00   52
 15  \w     30.00  90.00   2.00    3.00    --  104.50 -30.00-180.00   30
 16  \w     33.00  97.00   2.00    3.00    --  104.50 -45.00   0.00   32
 17  \w     31.00 135.00   2.00    3.00    --  104.50 -77.00 -90.00   52
 18  \w     11.00 117.00   2.00    2.00    --   42.83  77.00-150.00   53
 19  \w     11.00 117.00   2.00    2.00    --   42.83  77.00 -60.00   53
 20  \w     16.00 112.00   2.00    2.00    --   42.83  57.00 150.00   48
 21  \w    -20.00  82.00   2.00    2.00    --   42.83 -99.00   0.00   51
 22  \w     11.00 117.00   2.00    2.00    --   42.83  77.00  30.00   53
 23  \w     73.00 177.00   2.00    3.00    --  104.50  77.00 120.00   52
 24  \w     73.00 177.00   2.00    3.00    --  104.50  77.00  90.00   52
 25  \w     77.00 175.00   2.00    3.00    --  104.50  61.00   0.00   49
 26  \w     73.00 177.00   2.00    3.00    --  104.50  77.00 150.00   52
 27  \w     73.00 177.00   2.00    3.00    --  104.50  77.00-150.00   52
 28  \w     77.00 175.00   2.00    3.00    --  104.50  61.00 -30.00   49
 29  \w     73.00 177.00   2.00    3.00    --  104.50  77.00-180.00   52
 30  \w     77.00 175.00   2.00    3.00    --  104.50  61.00 -60.00   49
 31  \w     77.00 175.00   2.00    3.00    --  104.50  61.00  30.00   49
 32  \w     73.00 177.00   2.00    3.00    --  104.50  77.00  30.00   52
 33  \w     11.00  97.00   2.00    2.00    --   42.83  77.00 120.00   43
;
_diffrn_measurement_device '\k-geometry diffractometer'
_diffrn_measurement_device_type 'SuperNova, Atlas'
_diffrn_measurement_method '\w scans'
_diffrn_measurement_specimen_support 'MiTeGen micromount'
_diffrn_orient_matrix_type 'CrysAlisPro convention (1999,Acta A55,543-557)'
_diffrn_orient_matrix_UB_11 -0.0696210000
_diffrn_orient_matrix_UB_12 0.0522092000
_diffrn_orient_matrix_UB_13 -0.0553570000
_diffrn_orient_matrix_UB_21 0.0716765000
_diffrn_orient_matrix_UB_22 0.1543834000
_diffrn_orient_matrix_UB_23 -0.0055177000
_diffrn_orient_matrix_UB_31 0.0746832000
_diffrn_orient_matrix_UB_32 -0.0997988000
_diffrn_orient_matrix_UB_33 -0.0375569000
_diffrn_radiation_collimation 'focusing mirrors'
_diffrn_radiation_monochromator mirror
_diffrn_radiation_probe x-ray
_diffrn_radiation_type CuK\a
_diffrn_radiation_wavelength 1.54184
_diffrn_radiation_wavelength_determination fundamental
_diffrn_reflns_av_R_equivalents 0.0408
_diffrn_reflns_av_unetI/netI 0.0234
_diffrn_reflns_Laue_measured_fraction_full 1.000
_diffrn_reflns_Laue_measured_fraction_max 0.990
_diffrn_reflns_limit_h_max 15
_diffrn_reflns_limit_h_min -15
_diffrn_reflns_limit_k_max 10
_diffrn_reflns_limit_k_min -10
_diffrn_reflns_limit_l_max 28
_diffrn_reflns_limit_l_min -28
_diffrn_reflns_number 45379
_diffrn_reflns_point_group_measured_fraction_full 1.000
_diffrn_reflns_point_group_measured_fraction_max 0.983
_diffrn_reflns_theta_full 67.684
_diffrn_reflns_theta_max 73.946
_diffrn_reflns_theta_min 3.579
_diffrn_source 'microfocus sealed tube'
_diffrn_source_current 0.8
_diffrn_source_power 0.04
_diffrn_source_target Cu
_diffrn_source_type 'Agilent Diffraction microfocus tube'
_diffrn_source_voltage 50
_exptl_absorpt_coefficient_mu 1.468
_exptl_absorpt_correction_T_max 0.814
_exptl_absorpt_correction_T_min 0.530
_exptl_absorpt_correction_type gaussian
_exptl_absorpt_process_details
;
CrysAlisPro 1.171.38.43 (Rigaku Oxford Diffraction, 2015)
Numerical absorption correction based on gaussian integration over
            a multifaceted crystal model
Empirical absorption correction using spherical harmonics,
 implemented in SCALE3 ABSPACK scaling algorithm.
;
_exptl_crystal_colour 'clear colourless'
_exptl_crystal_colour_lustre clear
_exptl_crystal_colour_primary colourless
_exptl_crystal_density_diffrn 1.256
_exptl_crystal_description block
_exptl_crystal_F_000 920
_exptl_crystal_recrystallization_method
'diffusion of petroleum ether vapor into an ethyl acetate solution of the compound'
_exptl_crystal_size_max 0.6
_exptl_crystal_size_mid 0.346
_exptl_crystal_size_min 0.204
_refine_diff_density_max 0.180
_refine_diff_density_min -0.399
_refine_diff_density_rms 0.039
_refine_ls_abs_structure_details
;
 Flack x determined using 4029 quotients [(I+)-(I-)]/[(I+)+(I-)]
 (Parsons, Flack and Wagner, Acta Cryst. B69 (2013) 249-259).
;
_refine_ls_abs_structure_Flack 0.022(8)
_refine_ls_extinction_method none
_refine_ls_goodness_of_fit_ref 1.044
_refine_ls_hydrogen_treatment constr
_refine_ls_matrix_type full
_refine_ls_number_parameters 563
_refine_ls_number_reflns 9141
_refine_ls_number_restraints 1
_refine_ls_restrained_S_all 1.044
_refine_ls_R_factor_all 0.0338
_refine_ls_R_factor_gt 0.0333
_refine_ls_shift/su_max 0.001
_refine_ls_shift/su_mean 0.000
_refine_ls_structure_factor_coef Fsqd
_refine_ls_weighting_details 'w=1/[\s^2^(Fo^2^)+(0.0492P)^2^+0.6137P] where P=(Fo^2^+2Fc^2^)/3'
_refine_ls_weighting_scheme calc
_refine_ls_wR_factor_gt 0.0869
_refine_ls_wR_factor_ref 0.0872
_reflns_Friedel_coverage 0.847
_reflns_Friedel_fraction_full 1.000
_reflns_Friedel_fraction_max 0.974
_reflns_number_gt 9052
_reflns_number_total 9141
_reflns_threshold_expression 'I > 2\s(I)'
_cod_data_source_file c8cc03204a2.cif
_cod_data_source_block tlnnlc
_cod_depositor_comments 'Adding full bibliography for 7121617--7121623.cif.'
_cod_original_cell_volume 2292.27(9)
_cod_database_code 7121621
_nottingham_internal_coll_name TLNNLC
_nottingham_internal_coll_number 16575
_nottingham_internal_coll_client TLNN/HWL
_nottingham_internal_coll_type custom
_nottingham_internal_coll_frame_method '\w scans'
_nottingham_internal_coll_frame_time '2.00, 3.00'
_nottingham_internal_coll_frame_width 2.00
_nottingham_internal_coll_user pczwl
_nottingham_internal_coll_date 19/10/2016
_nottingham_internal_coll_location NOTTS
_nottingham_internal_coll_instrument 'GVB, PL13110001'
_nottingham_internal_process_date 07/11/2016
_nottingham_internal_process_user pczwl
_nottingham_internal_solution_date 8/11/2016
_nottingham_internal_solution_user pczwl
_nottingham_internal_refinement_date 2/2/2017
_nottingham_internal_refinement_user pczwl
_nottingham_internal_validation_date 24/8/2017
_nottingham_internal_validation_user pczwl
_nottingham_internal_archive_date 24/8/2017
_shelx_shelxl_version_number 2017/1
_chemical_oxdiff_formula 'C26 H27 N O3 S'
_chemical_oxdiff_usercomment 'TLNNLC #16575 GVB-1184 IN FOMBLIN FILM ON MICROMOUNT FOR TLNN/HWL'
_shelx_space_group_comment
;
The symmetry employed for this shelxl refinement is uniquely defined
by the following loop, which should always be used as a source of
symmetry information in preference to the above space-group names.
They are only intended as comments.
;
_shelx_estimated_absorpt_t_max 0.754
_shelx_estimated_absorpt_t_min 0.473
_reflns_odcompleteness_completeness 99.98
_reflns_odcompleteness_iscentric 1
_reflns_odcompleteness_theta 67.13
_olex2_refinement_description
;
1. Fixed Uiso
 At 1.2 times of:
  All C(H) groups, All C(H,H) groups
 At 1.5 times of:
  All C(H,H,H) groups
2.a Ternary CH refined with riding coordinates:
 C4(H4), C5(H5), C44(H44), C45(H45)
2.b Secondary CH2 refined with riding coordinates:
 C6(H6A,H6B), C10(H10A,H10B), C46(H46A,H46B), C50(H50A,H50B)
2.c Aromatic/amide H refined with riding coordinates:
 C7(H7), C8(H8), C16(H16), C17(H17), C19(H19), C20(H20), C21(H21), C26(H26),
 C27(H27), C29(H29), C30(H30), C47(H47), C48(H48), C56(H56), C57(H57), C59(H59),
  C60(H60), C61(H61), C66(H66), C67(H67), C69(H69), C70(H70)
2.d X=CH2 refined with riding coordinates:
 C14(H14A,H14B), C22(H22A,H22B), C54(H54A,H54B), C62(H62A,H62B)
2.e Idealised Me refined as rotating group:
 C12(H12A,H12B,H12C), C31(H31A,H31B,H31C), C52(H52A,H52B,H52C), C71(H71A,H71B,
 H71C)
;
_olex2_date_sample_data_collection 2016-11-07
_olex2_date_sample_submission 2016-10-18
_olex2_exptl_crystal_mounting_method "'in fomblin film on a micromount"
_olex2_submission_original_sample_id NH166
_olex2_submission_special_instructions 'No special instructions were received'
_oxdiff_exptl_absorpt_empirical_details
;
Empirical correction (ABSPACK) includes:
- Absorption correction using spherical harmonics
- Frame scaling
;
_oxdiff_exptl_absorpt_empirical_full_max 1.655
_oxdiff_exptl_absorpt_empirical_full_min 0.604

loop_
_space_group_symop_operation_xyz
'x, y, z'
'-x, y+1/2, -z'

loop_
_atom_site_label
_atom_site_type_symbol
_atom_site_fract_x
_atom_site_fract_y
_atom_site_fract_z
_atom_site_U_iso_or_equiv
_atom_site_adp_type
_atom_site_occupancy
_atom_site_site_symmetry_order
_atom_site_calc_flag
_atom_site_refinement_flags_posn
S1 S 0.17788(4) 0.46832(7) 0.89431(2) 0.02283(13) Uani 1 1 d .
N2 N 0.29567(15) 0.4071(2) 0.87765(8) 0.0220(4) Uani 1 1 d .
C3 C 0.31963(19) 0.2389(3) 0.85348(10) 0.0220(5) Uani 1 1 d .
C4 C 0.44484(18) 0.2330(3) 0.86167(10) 0.0206(4) Uani 1 1 d .
H4 H 0.473548 0.171183 0.828501 0.025 Uiso 1 1 calc R
C5 C 0.47627(18) 0.4184(3) 0.85808(10) 0.0215(4) Uani 1 1 d .
H5 H 0.458828 0.455161 0.816951 0.026 Uiso 1 1 calc R
C6 C 0.39514(18) 0.5009(3) 0.89533(10) 0.0230(5) Uani 1 1 d .
H6A H 0.416345 0.487558 0.937414 0.028 Uiso 1 1 calc R
H6B H 0.386704 0.620346 0.886101 0.028 Uiso 1 1 calc R
C7 C 0.2654(2) 0.1000(3) 0.88411(11) 0.0271(5) Uani 1 1 d .
H7 H 0.188783 0.091644 0.878401 0.032 Uiso 1 1 calc R
C8 C 0.3172(2) -0.0120(3) 0.91862(11) 0.0296(5) Uani 1 1 d .
H8 H 0.277056 -0.100111 0.933913 0.036 Uiso 1 1 calc R
C9 C 0.4346(2) -0.0033(3) 0.93371(10) 0.0264(5) Uani 1 1 d .
C10 C 0.4893(2) 0.1556(3) 0.91935(10) 0.0251(5) Uani 1 1 d .
H10A H 0.567669 0.134264 0.917565 0.030 Uiso 1 1 calc R
H10B H 0.480884 0.236131 0.951129 0.030 Uiso 1 1 calc R
O11 O 0.48378(18) -0.1177(2) 0.95865(8) 0.0366(4) Uani 1 1 d .
C12 C 0.2826(2) 0.2310(3) 0.78826(10) 0.0279(5) Uani 1 1 d .
H12A H 0.204332 0.250104 0.782921 0.042 Uiso 1 1 calc GR
H12B H 0.299489 0.121356 0.772942 0.042 Uiso 1 1 calc GR
H12C H 0.320409 0.316388 0.767338 0.042 Uiso 1 1 calc GR
C13 C 0.59524(18) 0.4542(3) 0.87351(10) 0.0232(4) Uani 1 1 d .
C14 C 0.6284(2) 0.5583(3) 0.91629(11) 0.0297(5) Uani 1 1 d .
H14A H 0.703464 0.580748 0.924069 0.036 Uiso 1 1 calc R
H14B H 0.577048 0.609969 0.938950 0.036 Uiso 1 1 calc R
C15 C 0.67212(19) 0.3704(3) 0.83690(10) 0.0235(5) Uani 1 1 d .
C16 C 0.6420(2) 0.3227(3) 0.77938(10) 0.0279(5) Uani 1 1 d .
H16 H 0.570570 0.344661 0.763220 0.034 Uiso 1 1 calc R
C17 C 0.7145(2) 0.2441(4) 0.74565(10) 0.0296(5) Uani 1 1 d .
H17 H 0.691143 0.211466 0.707068 0.035 Uiso 1 1 calc R
C18 C 0.8210(2) 0.2118(3) 0.76702(11) 0.0270(5) Uani 1 1 d .
C19 C 0.8518(2) 0.2604(3) 0.82414(11) 0.0293(5) Uani 1 1 d .
H19 H 0.923908 0.241184 0.839792 0.035 Uiso 1 1 calc R
C20 C 0.7790(2) 0.3359(3) 0.85826(11) 0.0278(5) Uani 1 1 d .
H20 H 0.801918 0.365189 0.897237 0.033 Uiso 1 1 calc R
C21 C 0.8950(2) 0.1327(3) 0.72862(12) 0.0332(6) Uani 1 1 d .
H21 H 0.865647 0.103099 0.690706 0.040 Uiso 1 1 calc R
C22 C 0.9987(3) 0.0985(4) 0.74151(15) 0.0464(8) Uani 1 1 d .
H22A H 1.031963 0.125577 0.778861 0.056 Uiso 1 1 calc R
H22B H 1.039781 0.046750 0.713406 0.056 Uiso 1 1 calc R
O23 O 0.18050(14) 0.6462(2) 0.89493(8) 0.0289(4) Uani 1 1 d .
O24 O 0.09826(14) 0.3830(2) 0.85661(7) 0.0299(4) Uani 1 1 d .
C25 C 0.15859(19) 0.4058(3) 0.96650(10) 0.0236(5) Uani 1 1 d .
C26 C 0.2176(2) 0.4840(3) 1.01250(11) 0.0295(5) Uani 1 1 d .
H26 H 0.269234 0.567118 1.005209 0.035 Uiso 1 1 calc R
C27 C 0.2002(2) 0.4390(4) 1.06920(11) 0.0330(6) Uani 1 1 d .
H27 H 0.241258 0.490732 1.100716 0.040 Uiso 1 1 calc R
C28 C 0.1238(2) 0.3199(3) 1.08072(11) 0.0320(5) Uani 1 1 d .
C29 C 0.0657(3) 0.2440(4) 1.03420(12) 0.0385(6) Uani 1 1 d .
H29 H 0.013469 0.161801 1.041422 0.046 Uiso 1 1 calc R
C30 C 0.0829(2) 0.2864(4) 0.97697(12) 0.0347(6) Uani 1 1 d .
H30 H 0.042707 0.233460 0.945414 0.042 Uiso 1 1 calc R
C31 C 0.1064(3) 0.2738(4) 1.14294(13) 0.0460(8) Uani 1 1 d .
H31A H 0.168389 0.209152 1.159456 0.069 Uiso 1 1 calc GR
H31B H 0.040241 0.207392 1.143761 0.069 Uiso 1 1 calc GR
H31C H 0.099250 0.374906 1.165950 0.069 Uiso 1 1 calc GR
S41 S 0.70088(5) 0.43482(7) 0.59713(2) 0.02553(13) Uani 1 1 d .
N42 N 0.82119(16) 0.4993(2) 0.61819(9) 0.0247(4) Uani 1 1 d .
C43 C 0.8467(2) 0.6685(3) 0.64315(10) 0.0254(5) Uani 1 1 d .
C44 C 0.9703(2) 0.6790(3) 0.63861(10) 0.0240(5) Uani 1 1 d .
H44 H 1.004137 0.743615 0.672349 0.029 Uiso 1 1 calc R
C45 C 1.0062(2) 0.4955(3) 0.64414(10) 0.0249(5) Uani 1 1 d .
H45 H 0.996569 0.459509 0.684981 0.030 Uiso 1 1 calc R
C46 C 0.91917(19) 0.4084(3) 0.60439(11) 0.0257(5) Uani 1 1 d .
H46A H 0.933010 0.420547 0.562834 0.031 Uiso 1 1 calc R
H46B H 0.914043 0.289119 0.614003 0.031 Uiso 1 1 calc R
C47 C 0.7849(2) 0.8046(3) 0.61048(11) 0.0301(5) Uani 1 1 d .
H47 H 0.709232 0.811239 0.614293 0.036 Uiso 1 1 calc R
C48 C 0.8284(2) 0.9165(3) 0.57661(11) 0.0339(6) Uani 1 1 d .
H48 H 0.783667 1.002168 0.559650 0.041 Uiso 1 1 calc R
C49 C 0.9430(2) 0.9118(3) 0.56466(10) 0.0310(5) Uani 1 1 d .
C50 C 1.0032(2) 0.7551(3) 0.58160(11) 0.0281(5) Uani 1 1 d .
H50A H 1.081801 0.779332 0.585633 0.034 Uiso 1 1 calc R
H50B H 0.990192 0.672772 0.549938 0.034 Uiso 1 1 calc R
O51 O 0.9857(2) 1.0263(3) 0.54047(9) 0.0430(5) Uani 1 1 d .
C52 C 0.8204(2) 0.6732(3) 0.70732(11) 0.0314(5) Uani 1 1 d .
H52A H 0.743768 0.646145 0.709991 0.047 Uiso 1 1 calc GR
H52B H 0.835089 0.784419 0.723196 0.047 Uiso 1 1 calc GR
H52C H 0.865442 0.592004 0.729669 0.047 Uiso 1 1 calc GR
C53 C 1.1224(2) 0.4602(3) 0.63219(10) 0.0281(5) Uani 1 1 d .
C54 C 1.1474(2) 0.3509(4) 0.59242(13) 0.0382(6) Uani 1 1 d .
H54A H 1.221194 0.328383 0.586809 0.046 Uiso 1 1 calc R
H54B H 1.091621 0.294940 0.569532 0.046 Uiso 1 1 calc R
C55 C 1.2078(2) 0.5512(3) 0.66921(11) 0.0269(5) Uani 1 1 d .
C56 C 1.1881(2) 0.6164(3) 0.72374(11) 0.0283(5) Uani 1 1 d .
H56 H 1.118325 0.604389 0.737647 0.034 Uiso 1 1 calc R
C57 C 1.2690(2) 0.6988(3) 0.75805(11) 0.0292(5) Uani 1 1 d .
H57 H 1.252774 0.743818 0.794504 0.035 Uiso 1 1 calc R
C58 C 1.3731(2) 0.7163(3) 0.73981(11) 0.0289(5) Uani 1 1 d .
C59 C 1.3938(2) 0.6501(3) 0.68572(12) 0.0332(6) Uani 1 1 d .
H59 H 1.464384 0.658958 0.672484 0.040 Uiso 1 1 calc R
C60 C 1.3125(2) 0.5716(4) 0.65107(12) 0.0319(5) Uani 1 1 d .
H60 H 1.328215 0.530516 0.613993 0.038 Uiso 1 1 calc R
C61 C 1.4567(2) 0.8018(3) 0.77817(12) 0.0343(6) Uani 1 1 d .
H61 H 1.435245 0.838336 0.814778 0.041 Uiso 1 1 calc R
C62 C 1.5576(3) 0.8330(5) 0.76726(17) 0.0520(8) Uani 1 1 d .
H62A H 1.583475 0.799297 0.731317 0.062 Uiso 1 1 calc R
H62B H 1.604493 0.889261 0.795337 0.062 Uiso 1 1 calc R
O63 O 0.70631(15) 0.2573(2) 0.59593(8) 0.0315(4) Uani 1 1 d .
O64 O 0.62602(15) 0.5150(3) 0.63241(8) 0.0335(4) Uani 1 1 d .
C65 C 0.6670(2) 0.4991(3) 0.52446(10) 0.0266(5) Uani 1 1 d .
C66 C 0.7165(2) 0.4236(3) 0.47951(11) 0.0319(5) Uani 1 1 d .
H66 H 0.770544 0.341422 0.487555 0.038 Uiso 1 1 calc R
C67 C 0.6861(2) 0.4697(4) 0.42255(11) 0.0357(6) Uani 1 1 d .
H67 H 0.719941 0.418621 0.391534 0.043 Uiso 1 1 calc R
C68 C 0.6068(2) 0.5895(4) 0.41006(11) 0.0345(6) Uani 1 1 d .
C69 C 0.5599(3) 0.6644(4) 0.45553(13) 0.0446(7) Uani 1 1 d .
H69 H 0.506804 0.748180 0.447577 0.053 Uiso 1 1 calc R
C70 C 0.5889(2) 0.6193(4) 0.51316(13) 0.0404(7) Uani 1 1 d .
H70 H 0.555378 0.670742 0.544222 0.048 Uiso 1 1 calc R
C71 C 0.5736(3) 0.6378(5) 0.34778(13) 0.0489(8) Uani 1 1 d .
H71A H 0.636668 0.680842 0.329408 0.073 Uiso 1 1 calc GR
H71B H 0.517508 0.723651 0.347298 0.073 Uiso 1 1 calc GR
H71C H 0.545127 0.540333 0.326274 0.073 Uiso 1 1 calc GR

loop_
_atom_site_aniso_label
_atom_site_aniso_U_11
_atom_site_aniso_U_22
_atom_site_aniso_U_33
_atom_site_aniso_U_23
_atom_site_aniso_U_13
_atom_site_aniso_U_12
S1 0.0192(3) 0.0242(3) 0.0254(2) 0.0007(2) 0.00312(19) -0.0008(2)
N2 0.0201(9) 0.0188(10) 0.0275(9) -0.0029(7) 0.0038(7) -0.0036(7)
C3 0.0222(11) 0.0208(11) 0.0227(10) -0.0023(9) 0.0007(8) -0.0019(9)
C4 0.0208(11) 0.0184(11) 0.0226(10) -0.0004(8) 0.0016(8) -0.0005(9)
C5 0.0209(11) 0.0184(11) 0.0251(10) 0.0014(8) 0.0019(8) -0.0004(9)
C6 0.0199(11) 0.0205(11) 0.0285(11) -0.0007(9) 0.0018(8) -0.0015(9)
C7 0.0277(12) 0.0241(12) 0.0296(12) -0.0029(9) 0.0035(9) -0.0062(9)
C8 0.0398(14) 0.0201(11) 0.0298(11) 0.0001(9) 0.0088(10) -0.0064(10)
C9 0.0414(14) 0.0189(11) 0.0192(10) -0.0016(8) 0.0047(9) 0.0037(10)
C10 0.0295(13) 0.0208(11) 0.0243(11) 0.0003(9) -0.0020(9) 0.0015(10)
O11 0.0544(12) 0.0233(9) 0.0318(9) 0.0040(7) 0.0007(8) 0.0073(8)
C12 0.0286(13) 0.0302(13) 0.0243(11) -0.0014(10) -0.0021(9) -0.0015(10)
C13 0.0219(11) 0.0212(11) 0.0265(10) 0.0036(9) 0.0016(8) -0.0017(9)
C14 0.0234(12) 0.0290(13) 0.0370(13) -0.0060(10) 0.0031(10) -0.0030(10)
C15 0.0223(11) 0.0223(11) 0.0262(11) 0.0038(9) 0.0027(9) -0.0042(9)
C16 0.0233(12) 0.0349(14) 0.0255(11) 0.0044(10) 0.0018(9) -0.0017(10)
C17 0.0305(13) 0.0355(14) 0.0228(11) 0.0019(10) 0.0025(9) -0.0054(11)
C18 0.0294(13) 0.0228(12) 0.0297(12) 0.0019(9) 0.0089(9) -0.0064(10)
C19 0.0198(11) 0.0313(13) 0.0367(13) -0.0050(11) 0.0023(10) -0.0021(10)
C20 0.0225(12) 0.0298(13) 0.0307(12) -0.0035(10) -0.0007(9) -0.0016(10)
C21 0.0366(15) 0.0285(13) 0.0358(13) -0.0023(10) 0.0113(11) -0.0067(11)
C22 0.0343(16) 0.0494(19) 0.0574(19) -0.0185(15) 0.0165(13) -0.0057(13)
O23 0.0269(9) 0.0246(9) 0.0358(9) 0.0030(7) 0.0058(7) 0.0045(7)
O24 0.0207(8) 0.0396(10) 0.0289(8) -0.0018(7) -0.0007(6) -0.0035(7)
C25 0.0212(11) 0.0238(11) 0.0267(11) -0.0009(9) 0.0062(8) 0.0000(9)
C26 0.0303(13) 0.0277(12) 0.0308(12) -0.0022(10) 0.0043(9) -0.0062(11)
C27 0.0362(13) 0.0335(14) 0.0293(12) -0.0044(11) 0.0018(10) -0.0025(12)
C28 0.0358(14) 0.0311(13) 0.0303(12) 0.0003(10) 0.0112(10) 0.0003(11)
C29 0.0409(16) 0.0394(15) 0.0370(14) -0.0021(12) 0.0149(12) -0.0169(13)
C30 0.0338(14) 0.0405(15) 0.0304(13) -0.0046(11) 0.0060(10) -0.0129(12)
C31 0.062(2) 0.0467(18) 0.0312(14) 0.0009(12) 0.0132(13) -0.0067(15)
S41 0.0246(3) 0.0271(3) 0.0250(3) 0.0001(2) 0.0026(2) -0.0001(2)
N42 0.0259(10) 0.0211(10) 0.0270(9) -0.0031(8) 0.0013(8) 0.0017(8)
C43 0.0326(13) 0.0196(11) 0.0240(11) -0.0019(9) 0.0032(9) 0.0000(10)
C44 0.0301(12) 0.0194(11) 0.0227(10) -0.0014(9) 0.0029(9) 0.0000(9)
C45 0.0300(12) 0.0197(11) 0.0247(10) 0.0002(9) 0.0009(9) 0.0002(9)
C46 0.0258(12) 0.0203(11) 0.0311(11) -0.0011(9) 0.0022(9) -0.0002(9)
C47 0.0332(13) 0.0248(12) 0.0321(12) -0.0031(10) 0.0012(10) 0.0071(10)
C48 0.0466(16) 0.0226(12) 0.0321(12) 0.0005(10) -0.0005(11) 0.0083(11)
C49 0.0497(16) 0.0220(12) 0.0211(10) -0.0012(9) 0.0012(10) -0.0043(11)
C50 0.0345(13) 0.0227(12) 0.0279(12) 0.0011(9) 0.0074(10) -0.0028(10)
O51 0.0666(14) 0.0280(10) 0.0347(10) 0.0066(8) 0.0057(9) -0.0098(10)
C52 0.0404(15) 0.0294(13) 0.0254(12) -0.0039(10) 0.0090(10) -0.0022(11)
C53 0.0282(12) 0.0243(12) 0.0313(11) 0.0003(10) 0.0002(9) 0.0025(10)
C54 0.0305(14) 0.0356(15) 0.0478(15) -0.0120(13) -0.0006(11) 0.0042(12)
C55 0.0294(12) 0.0216(11) 0.0291(12) 0.0024(9) -0.0011(9) 0.0023(10)
C56 0.0271(12) 0.0304(13) 0.0274(12) 0.0040(10) 0.0020(10) -0.0001(10)
C57 0.0344(14) 0.0282(13) 0.0249(11) 0.0029(10) 0.0016(10) 0.0006(11)
C58 0.0315(13) 0.0231(12) 0.0314(12) 0.0053(10) -0.0016(10) -0.0006(10)
C59 0.0269(13) 0.0318(14) 0.0412(14) -0.0004(11) 0.0042(10) -0.0027(11)
C60 0.0319(13) 0.0318(13) 0.0325(12) -0.0036(11) 0.0053(10) 0.0010(11)
C61 0.0386(15) 0.0276(13) 0.0359(13) 0.0029(10) -0.0031(11) -0.0023(11)
C62 0.0359(17) 0.056(2) 0.062(2) -0.0121(17) -0.0071(14) -0.0003(15)
O63 0.0316(10) 0.0285(10) 0.0341(9) 0.0021(7) 0.0013(7) -0.0048(7)
O64 0.0290(9) 0.0437(11) 0.0288(8) -0.0013(8) 0.0077(7) 0.0031(8)
C65 0.0249(12) 0.0285(12) 0.0261(11) -0.0001(9) -0.0005(9) -0.0011(10)
C66 0.0348(13) 0.0308(13) 0.0304(12) -0.0015(10) 0.0038(10) 0.0056(11)
C67 0.0414(15) 0.0386(15) 0.0277(12) -0.0034(11) 0.0052(10) 0.0018(13)
C68 0.0369(15) 0.0357(14) 0.0296(13) -0.0005(11) -0.0045(11) -0.0023(11)
C69 0.0421(17) 0.0537(19) 0.0364(14) -0.0009(13) -0.0071(12) 0.0204(15)
C70 0.0384(15) 0.0503(18) 0.0324(14) -0.0047(12) 0.0017(11) 0.0150(13)
C71 0.064(2) 0.0499(19) 0.0308(14) 0.0031(13) -0.0102(14) 0.0025(16)

loop_
_atom_type_symbol
_atom_type_description
_atom_type_scat_dispersion_real
_atom_type_scat_dispersion_imag
_atom_type_scat_source
C C 0.0181 0.0091 'International Tables Vol C Tables 4.2.6.8 and 6.1.1.4'
H H 0.0000 0.0000 'International Tables Vol C Tables 4.2.6.8 and 6.1.1.4'
N N 0.0311 0.0180 'International Tables Vol C Tables 4.2.6.8 and 6.1.1.4'
O O 0.0492 0.0322 'International Tables Vol C Tables 4.2.6.8 and 6.1.1.4'
S S 0.3331 0.5567 'International Tables Vol C Tables 4.2.6.8 and 6.1.1.4'

loop_
_exptl_crystal_face_index_h
_exptl_crystal_face_index_k
_exptl_crystal_face_index_l
_exptl_crystal_face_perp_dist
1 0 1 0.1054
-1 0 -1 0.1054
1 0 -1 0.1019
-1 0 1 0.1019
5 4 1 0.2381
-5 -2 1 0.1765
5 -1 -2 0.1222
-6 3 6 0.1944
1 -3 -13 0.2874
0 -5 1 0.3190
-5 -2 11 0.1783
-2 -4 7 0.2819
-6 0 11 0.1246
0 5 -2 0.2479
0 0 -15 0.1828
-7 -2 7 0.1216
-8 -1 4 0.0916

loop_
_geom_angle_atom_site_label_1
_geom_angle_atom_site_label_2
_geom_angle_atom_site_label_3
_geom_angle
N2 S1 C25 109.03(11)
O23 S1 N2 106.72(10)
O23 S1 O24 119.90(11)
O23 S1 C25 106.26(11)
O24 S1 N2 107.49(10)
O24 S1 C25 107.12(11)
C3 N2 S1 124.84(15)
C6 N2 S1 121.91(15)
C6 N2 C3 112.30(18)
N2 C3 C4 101.96(17)
N2 C3 C7 112.87(19)
N2 C3 C12 110.27(19)
C7 C3 C4 113.5(2)
C7 C3 C12 108.41(19)
C12 C3 C4 109.74(19)
C3 C4 H4 109.5
C5 C4 C3 102.55(18)
C5 C4 H4 109.5
C10 C4 C3 114.06(19)
C10 C4 H4 109.5
C10 C4 C5 111.40(18)
C4 C5 H5 107.5
C6 C5 C4 102.23(18)
C6 C5 H5 107.5
C13 C5 C4 114.52(19)
C13 C5 H5 107.5
C13 C5 C6 117.15(19)
N2 C6 C5 101.18(18)
N2 C6 H6A 111.5
N2 C6 H6B 111.5
C5 C6 H6A 111.5
C5 C6 H6B 111.5
H6A C6 H6B 109.4
C3 C7 H7 117.6
C8 C7 C3 124.7(2)
C8 C7 H7 117.6
C7 C8 H8 119.0
C7 C8 C9 122.0(2)
C9 C8 H8 119.0
C8 C9 C10 116.4(2)
O11 C9 C8 121.5(2)
O11 C9 C10 122.1(2)
C4 C10 H10A 108.8
C4 C10 H10B 108.8
C9 C10 C4 113.70(19)
C9 C10 H10A 108.8
C9 C10 H10B 108.8
H10A C10 H10B 107.7
C3 C12 H12A 109.5
C3 C12 H12B 109.5
C3 C12 H12C 109.5
H12A C12 H12B 109.5
H12A C12 H12C 109.5
H12B C12 H12C 109.5
C14 C13 C5 122.1(2)
C14 C13 C15 122.1(2)
C15 C13 C5 115.8(2)
C13 C14 H14A 120.0
C13 C14 H14B 120.0
H14A C14 H14B 120.0
C16 C15 C13 121.8(2)
C16 C15 C20 116.8(2)
C20 C15 C13 121.4(2)
C15 C16 H16 119.4
C17 C16 C15 121.3(2)
C17 C16 H16 119.4
C16 C17 H17 119.2
C16 C17 C18 121.5(2)
C18 C17 H17 119.2
C17 C18 C19 117.5(2)
C17 C18 C21 119.1(2)
C19 C18 C21 123.4(2)
C18 C19 H19 119.5
C20 C19 C18 121.1(2)
C20 C19 H19 119.5
C15 C20 H20 119.1
C19 C20 C15 121.8(2)
C19 C20 H20 119.1
C18 C21 H21 116.7
C22 C21 C18 126.6(3)
C22 C21 H21 116.7
C21 C22 H22A 120.0
C21 C22 H22B 120.0
H22A C22 H22B 120.0
C26 C25 S1 118.99(19)
C30 C25 S1 120.42(19)
C30 C25 C26 120.5(2)
C25 C26 H26 120.4
C27 C26 C25 119.1(2)
C27 C26 H26 120.4
C26 C27 H27 119.4
C28 C27 C26 121.2(2)
C28 C27 H27 119.4
C27 C28 C31 120.0(3)
C29 C28 C27 118.6(2)
C29 C28 C31 121.4(3)
C28 C29 H29 119.5
C28 C29 C30 121.0(3)
C30 C29 H29 119.5
C25 C30 C29 119.5(2)
C25 C30 H30 120.2
C29 C30 H30 120.2
C28 C31 H31A 109.5
C28 C31 H31B 109.5
C28 C31 H31C 109.5
H31A C31 H31B 109.5
H31A C31 H31C 109.5
H31B C31 H31C 109.5
N42 S41 C65 109.56(11)
O63 S41 N42 106.44(11)
O63 S41 O64 119.65(12)
O63 S41 C65 106.38(11)
O64 S41 N42 107.86(11)
O64 S41 C65 106.71(12)
C43 N42 S41 124.58(16)
C46 N42 S41 122.09(16)
C46 N42 C43 112.39(19)
N42 C43 C44 101.76(19)
N42 C43 C47 112.7(2)
N42 C43 C52 109.6(2)
C47 C43 C44 113.2(2)
C47 C43 C52 108.9(2)
C52 C43 C44 110.4(2)
C43 C44 H44 109.5
C43 C44 C45 102.81(19)
C45 C44 H44 109.5
C50 C44 C43 114.2(2)
C50 C44 H44 109.5
C50 C44 C45 111.1(2)
C44 C45 H45 107.5
C46 C45 C44 101.85(19)
C46 C45 H45 107.5
C53 C45 C44 115.8(2)
C53 C45 H45 107.5
C53 C45 C46 116.2(2)
N42 C46 C45 101.35(18)
N42 C46 H46A 111.5
N42 C46 H46B 111.5
C45 C46 H46A 111.5
C45 C46 H46B 111.5
H46A C46 H46B 109.3
C43 C47 H47 117.5
C48 C47 C43 125.0(3)
C48 C47 H47 117.5
C47 C48 H48 118.9
C47 C48 C49 122.2(2)
C49 C48 H48 118.9
C48 C49 C50 116.2(2)
O51 C49 C48 121.7(3)
O51 C49 C50 122.1(3)
C44 C50 H50A 108.9
C44 C50 H50B 108.9
C49 C50 C44 113.5(2)
C49 C50 H50A 108.9
C49 C50 H50B 108.9
H50A C50 H50B 107.7
C43 C52 H52A 109.5
C43 C52 H52B 109.5
C43 C52 H52C 109.5
H52A C52 H52B 109.5
H52A C52 H52C 109.5
H52B C52 H52C 109.5
C54 C53 C45 121.8(2)
C54 C53 C55 121.8(2)
C55 C53 C45 116.4(2)
C53 C54 H54A 120.0
C53 C54 H54B 120.0
H54A C54 H54B 120.0
C56 C55 C53 122.0(2)
C56 C55 C60 116.9(2)
C60 C55 C53 121.1(2)
C55 C56 H56 119.3
C57 C56 C55 121.3(2)
C57 C56 H56 119.3
C56 C57 H57 119.4
C58 C57 C56 121.2(2)
C58 C57 H57 119.4
C57 C58 C59 117.9(2)
C57 C58 C61 119.2(2)
C59 C58 C61 122.9(3)
C58 C59 H59 119.6
C60 C59 C58 120.7(3)
C60 C59 H59 119.6
C55 C60 H60 119.0
C59 C60 C55 121.9(3)
C59 C60 H60 119.0
C58 C61 H61 116.4
C62 C61 C58 127.3(3)
C62 C61 H61 116.4
C61 C62 H62A 120.0
C61 C62 H62B 120.0
H62A C62 H62B 120.0
C66 C65 S41 119.5(2)
C70 C65 S41 119.7(2)
C70 C65 C66 120.8(2)
C65 C66 H66 120.5
C65 C66 C67 119.1(2)
C67 C66 H66 120.5
C66 C67 H67 119.4
C66 C67 C68 121.2(3)
C68 C67 H67 119.4
C67 C68 C71 120.7(3)
C69 C68 C67 118.7(2)
C69 C68 C71 120.6(3)
C68 C69 H69 119.5
C68 C69 C70 121.0(3)
C70 C69 H69 119.5
C65 C70 C69 119.2(3)
C65 C70 H70 120.4
C69 C70 H70 120.4
C68 C71 H71A 109.5
C68 C71 H71B 109.5
C68 C71 H71C 109.5
H71A C71 H71B 109.5
H71A C71 H71C 109.5
H71B C71 H71C 109.5

loop_
_geom_bond_atom_site_label_1
_geom_bond_atom_site_label_2
_geom_bond_distance
S1 N2 1.614(2)
S1 O23 1.4340(19)
S1 O24 1.4377(18)
S1 C25 1.771(2)
N2 C3 1.504(3)
N2 C6 1.475(3)
C3 C4 1.548(3)
C3 C7 1.509(3)
C3 C12 1.537(3)
C4 H4 1.0000
C4 C5 1.548(3)
C4 C10 1.531(3)
C5 H5 1.0000
C5 C6 1.524(3)
C5 C13 1.516(3)
C6 H6A 0.9900
C6 H6B 0.9900
C7 H7 0.9500
C7 C8 1.334(4)
C8 H8 0.9500
C8 C9 1.470(4)
C9 C10 1.498(3)
C9 O11 1.224(3)
C10 H10A 0.9900
C10 H10B 0.9900
C12 H12A 0.9800
C12 H12B 0.9800
C12 H12C 0.9800
C13 C14 1.335(3)
C13 C15 1.482(3)
C14 H14A 0.9500
C14 H14B 0.9500
C15 C16 1.402(3)
C15 C20 1.404(3)
C16 H16 0.9500
C16 C17 1.384(4)
C17 H17 0.9500
C17 C18 1.396(4)
C18 C19 1.397(4)
C18 C21 1.468(4)
C19 H19 0.9500
C19 C20 1.382(4)
C20 H20 0.9500
C21 H21 0.9500
C21 C22 1.324(4)
C22 H22A 0.9500
C22 H22B 0.9500
C25 C26 1.391(3)
C25 C30 1.377(4)
C26 H26 0.9500
C26 C27 1.388(4)
C27 H27 0.9500
C27 C28 1.388(4)
C28 C29 1.385(4)
C28 C31 1.512(4)
C29 H29 0.9500
C29 C30 1.394(4)
C30 H30 0.9500
C31 H31A 0.9800
C31 H31B 0.9800
C31 H31C 0.9800
S41 N42 1.617(2)
S41 O63 1.433(2)
S41 O64 1.4332(19)
S41 C65 1.771(2)
N42 C43 1.505(3)
N42 C46 1.473(3)
C43 C44 1.544(4)
C43 C47 1.505(3)
C43 C52 1.538(3)
C44 H44 1.0000
C44 C45 1.547(3)
C44 C50 1.533(3)
C45 H45 1.0000
C45 C46 1.529(3)
C45 C53 1.513(4)
C46 H46A 0.9900
C46 H46B 0.9900
C47 H47 0.9500
C47 C48 1.333(4)
C48 H48 0.9500
C48 C49 1.467(4)
C49 C50 1.503(4)
C49 O51 1.219(3)
C50 H50A 0.9900
C50 H50B 0.9900
C52 H52A 0.9800
C52 H52B 0.9800
C52 H52C 0.9800
C53 C54 1.325(4)
C53 C55 1.498(3)
C54 H54A 0.9500
C54 H54B 0.9500
C55 C56 1.400(4)
C55 C60 1.403(4)
C56 H56 0.9500
C56 C57 1.395(4)
C57 H57 0.9500
C57 C58 1.395(4)
C58 C59 1.397(4)
C58 C61 1.478(4)
C59 H59 0.9500
C59 C60 1.388(4)
C60 H60 0.9500
C61 H61 0.9500
C61 C62 1.318(5)
C62 H62A 0.9500
C62 H62B 0.9500
C65 C66 1.384(4)
C65 C70 1.379(4)
C66 H66 0.9500
C66 C67 1.387(4)
C67 H67 0.9500
C67 C68 1.391(4)
C68 C69 1.376(4)
C68 C71 1.512(4)
C69 H69 0.9500
C69 C70 1.396(4)
C70 H70 0.9500
C71 H71A 0.9800
C71 H71B 0.9800
C71 H71C 0.9800

loop_
_geom_torsion_atom_site_label_1
_geom_torsion_atom_site_label_2
_geom_torsion_atom_site_label_3
_geom_torsion_atom_site_label_4
_geom_torsion
S1 N2 C3 C4 -165.47(16)
S1 N2 C3 C7 -43.4(3)
S1 N2 C3 C12 78.0(2)
S1 N2 C6 C5 -167.27(16)
S1 C25 C26 C27 177.9(2)
S1 C25 C30 C29 -177.3(2)
N2 S1 C25 C26 70.9(2)
N2 S1 C25 C30 -111.8(2)
N2 C3 C4 C5 -28.6(2)
N2 C3 C4 C10 91.9(2)
N2 C3 C7 C8 -110.7(3)
C3 N2 C6 C5 23.4(2)
C3 C4 C5 C6 43.8(2)
C3 C4 C5 C13 171.50(18)
C3 C4 C10 C9 46.4(3)
C3 C7 C8 C9 4.5(4)
C4 C3 C7 C8 4.6(3)
C4 C5 C6 N2 -40.5(2)
C4 C5 C13 C14 -122.3(3)
C4 C5 C13 C15 59.6(3)
C5 C4 C10 C9 161.9(2)
C5 C13 C15 C16 26.4(3)
C5 C13 C15 C20 -153.9(2)
C6 N2 C3 C4 3.5(2)
C6 N2 C3 C7 125.6(2)
C6 N2 C3 C12 -113.0(2)
C6 C5 C13 C14 -2.6(3)
C6 C5 C13 C15 179.3(2)
C7 C3 C4 C5 -150.32(19)
C7 C3 C4 C10 -29.7(3)
C7 C8 C9 C10 12.8(3)
C7 C8 C9 O11 -169.9(2)
C8 C9 C10 C4 -37.9(3)
C10 C4 C5 C6 -78.6(2)
C10 C4 C5 C13 49.1(3)
O11 C9 C10 C4 144.7(2)
C12 C3 C4 C5 88.2(2)
C12 C3 C4 C10 -151.2(2)
C12 C3 C7 C8 126.8(3)
C13 C5 C6 N2 -166.56(19)
C13 C15 C16 C17 -179.8(2)
C13 C15 C20 C19 -178.9(2)
C14 C13 C15 C16 -151.7(3)
C14 C13 C15 C20 27.9(4)
C15 C16 C17 C18 -1.2(4)
C16 C15 C20 C19 0.8(4)
C16 C17 C18 C19 0.6(4)
C16 C17 C18 C21 -178.2(2)
C17 C18 C19 C20 0.7(4)
C17 C18 C21 C22 177.8(3)
C18 C19 C20 C15 -1.4(4)
C19 C18 C21 C22 -0.9(5)
C20 C15 C16 C17 0.5(4)
C21 C18 C19 C20 179.4(2)
O23 S1 N2 C3 -159.39(18)
O23 S1 N2 C6 32.6(2)
O23 S1 C25 C26 -43.7(2)
O23 S1 C25 C30 133.5(2)
O24 S1 N2 C3 -29.6(2)
O24 S1 N2 C6 162.44(17)
O24 S1 C25 C26 -173.0(2)
O24 S1 C25 C30 4.2(3)
C25 S1 N2 C3 86.23(19)
C25 S1 N2 C6 -81.8(2)
C25 C26 C27 C28 -1.1(4)
C26 C25 C30 C29 -0.1(4)
C26 C27 C28 C29 0.9(4)
C26 C27 C28 C31 -179.8(3)
C27 C28 C29 C30 -0.3(5)
C28 C29 C30 C25 -0.1(5)
C30 C25 C26 C27 0.7(4)
C31 C28 C29 C30 -179.5(3)
S41 N42 C43 C44 -164.52(16)
S41 N42 C43 C47 -42.9(3)
S41 N42 C43 C52 78.6(2)
S41 N42 C46 C45 -168.10(16)
S41 C65 C66 C67 177.2(2)
S41 C65 C70 C69 -177.5(3)
N42 S41 C65 C66 72.2(2)
N42 S41 C65 C70 -110.1(2)
N42 C43 C44 C45 -29.5(2)
N42 C43 C44 C50 90.9(2)
N42 C43 C47 C48 -109.4(3)
C43 N42 C46 C45 22.5(2)
C43 C44 C45 C46 44.0(2)
C43 C44 C45 C53 171.06(19)
C43 C44 C50 C49 46.6(3)
C43 C47 C48 C49 3.9(4)
C44 C43 C47 C48 5.4(4)
C44 C45 C46 N42 -40.1(2)
C44 C45 C53 C54 -124.3(3)
C44 C45 C53 C55 57.8(3)
C45 C44 C50 C49 162.3(2)
C45 C53 C55 C56 22.2(3)
C45 C53 C55 C60 -159.2(2)
C46 N42 C43 C44 4.5(2)
C46 N42 C43 C47 126.1(2)
C46 N42 C43 C52 -112.4(2)
C46 C45 C53 C54 -4.8(4)
C46 C45 C53 C55 177.3(2)
C47 C43 C44 C45 -150.79(19)
C47 C43 C44 C50 -30.3(3)
C47 C48 C49 C50 12.8(4)
C47 C48 C49 O51 -169.7(3)
C48 C49 C50 C44 -37.6(3)
C50 C44 C45 C46 -78.6(2)
C50 C44 C45 C53 48.5(3)
O51 C49 C50 C44 144.9(2)
C52 C43 C44 C45 86.7(2)
C52 C43 C44 C50 -152.8(2)
C52 C43 C47 C48 128.7(3)
C53 C45 C46 N42 -166.9(2)
C53 C55 C56 C57 179.1(2)
C53 C55 C60 C59 -177.6(3)
C54 C53 C55 C56 -155.7(3)
C54 C53 C55 C60 22.9(4)
C55 C56 C57 C58 -1.3(4)
C56 C55 C60 C59 1.1(4)
C56 C57 C58 C59 0.7(4)
C56 C57 C58 C61 -178.9(2)
C57 C58 C59 C60 0.9(4)
C57 C58 C61 C62 -178.0(3)
C58 C59 C60 C55 -1.8(4)
C59 C58 C61 C62 2.5(5)
C60 C55 C56 C57 0.4(4)
C61 C58 C59 C60 -179.7(3)
O63 S41 N42 C43 -160.31(18)
O63 S41 N42 C46 31.7(2)
O63 S41 C65 C66 -42.5(2)
O63 S41 C65 C70 135.2(2)
O64 S41 N42 C43 -30.7(2)
O64 S41 N42 C46 161.22(18)
O64 S41 C65 C66 -171.3(2)
O64 S41 C65 C70 6.4(3)
C65 S41 N42 C43 85.0(2)
C65 S41 N42 C46 -83.0(2)
C65 C66 C67 C68 -0.2(4)
C66 C65 C70 C69 0.1(5)
C66 C67 C68 C69 1.1(5)
C66 C67 C68 C71 -179.5(3)
C67 C68 C69 C70 -1.4(5)
C68 C69 C70 C65 0.8(5)
C70 C65 C66 C67 -0.4(4)
C71 C68 C69 C70 179.2(3)

loop_
_exptl_oxdiff_crystal_face_indexfrac_h
_exptl_oxdiff_crystal_face_indexfrac_k
_exptl_oxdiff_crystal_face_indexfrac_l
_exptl_oxdiff_crystal_face_x
_exptl_oxdiff_crystal_face_y
_exptl_oxdiff_crystal_face_z
1.0003 -0.0001 0.9992 -0.1250 0.0662 0.0372
-1.0003 0.0001 -0.9992 0.1250 -0.0662 -0.0372
0.9985 -0.0012 -0.9996 -0.0142 0.0769 0.1122
-0.9985 0.0012 0.9996 0.0142 -0.0769 -0.1122
4.9906 3.9944 0.9966 -0.1941 0.9689 -0.0633
-4.9925 -1.9948 1.0012 0.1880 -0.6713 -0.2114
4.9971 -1.0035 -1.9991 -0.2896 0.2143 0.5484
-5.9966 3.0048 5.9959 0.2424 0.0010 -0.9729
0.9930 -3.0055 -12.9908 0.4931 -0.3211 0.8620
0.0102 -4.9956 1.0018 -0.3170 -0.7760 0.4617
-4.9833 -1.9893 10.9951 -0.3656 -0.7250 -0.5866
-1.9850 -3.9918 6.9980 -0.4576 -0.7972 -0.0127
-5.9864 0.0098 10.9943 -0.1913 -0.4882 -0.8610
-0.0111 4.9951 -2.0012 0.3723 0.7814 -0.4242
-0.0138 -0.0083 -14.9909 0.8304 0.0804 0.5628
-6.9858 -1.9902 6.9979 -0.0049 -0.8466 -0.5859
-7.9899 -0.9920 3.9994 0.2831 -0.7479 -0.6479
